data_7718456
loop_
_publ_author_name
'Calvo-Molina, Adri&#xe1;n'
'Jover, Jes&#xfa;s'
'P&#xe9;rez-Redondo, Adri&#xe1;n'
'Y&#xe9;lamos, Carlos'

_publ_section_title
;
 Revisiting the structure and properties of mid-valent
 monopentamethylcyclopentadienylchromium complexes.
;
_journal_issue 20
_journal_name_full 'Dalton transactions (Cambridge, England : 2003)'
_journal_page_first 8190
_journal_page_last 8203
_journal_paper_doi 10.1039/d5dt00620a
_journal_volume 54
_journal_year 2025
_chemical_formula_moiety 'C40 H64 Cr4'
_chemical_formula_sum 'C40 H64 Cr4'
_chemical_formula_weight 752.91
_chemical_properties_physical Air-sensitive,Moisture-sensitive,Oxygen-sensitive
_space_group_IT_number 2
_space_group_name_Hall '-P 1'
_space_group_name_H-M_alt 'P -1'
_symmetry_cell_setting triclinic
_symmetry_Int_Tables_number 2
_symmetry_space_group_name_Hall '-P 1'
_symmetry_space_group_name_H-M 'P -1'
_atom_sites_solution_hydrogens mixed
_atom_sites_solution_primary dual
_atom_sites_solution_secondary dual
_audit_conform_dict_location ftp://ftp.iucr.org/pub/cif_core.dic
_audit_conform_dict_name cif_core.dic
_audit_conform_dict_version 2.4.5
_audit_creation_date 2024-07-05T10:24:37-00:00
_audit_creation_method 'WinGX routine CIF_UPDATE'
_audit_update_record
;
2025-01-21 deposited with the CCDC.	2025-03-31 downloaded from the CCDC.
;
_cell_angle_alpha 83.350(2)
_cell_angle_beta 82.634(2)
_cell_angle_gamma 67.661(2)
_cell_formula_units_Z 2
_cell_length_a 10.6445(6)
_cell_length_b 10.8469(6)
_cell_length_c 17.7916(10)
_cell_measurement_reflns_used 9825
_cell_measurement_temperature 150(2)
_cell_measurement_theta_max 27.51
_cell_measurement_theta_min 2.41
_cell_measurement_wavelength 0.71073
_cell_volume 1879.32(18)
_computing_cell_refinement 'SAINT V8.40B integration software'
_computing_data_collection 'Apex3 v2019.11-0 (Bruker, 2019)'
_computing_data_reduction 'SAINT V8.40B (Bruker, 2019)'
_computing_molecular_graphics 'ORTEP-3 for Windows (Farrugia, 2012)'
_computing_publication_material 'WinGX publication routines (Farrugia, 2012)'
_computing_structure_refinement 'SHELXL-2018/3 (Sheldrick, 2018)'
_computing_structure_solution 'SHELXT-2018/2 (Sheldrick, 2015)'
_diffrn_ambient_temperature 150(2)
_diffrn_detector 'APEX-II CCD'
_diffrn_detector_area_resol_mean 7.4074
_diffrn_measured_fraction_theta_full 0.999
_diffrn_measured_fraction_theta_max 0.996
_diffrn_measurement_device '\k-geometry diffractometer'
_diffrn_measurement_device_type
;
Bruker AXS D8 Venture diffractometer with PhotonIII_C14 charge-integrating and 
photon counting pixel array detector
;
_diffrn_measurement_method 'omega and phi scans'
_diffrn_orient_matrix_UB_11 0.047043
_diffrn_orient_matrix_UB_12 -0.093553
_diffrn_orient_matrix_UB_13 0.021521
_diffrn_orient_matrix_UB_21 -0.060364
_diffrn_orient_matrix_UB_22 0.021106
_diffrn_orient_matrix_UB_23 0.048444
_diffrn_orient_matrix_UB_31 -0.067428
_diffrn_orient_matrix_UB_32 -0.028113
_diffrn_orient_matrix_UB_33 -0.020476
_diffrn_radiation_collimation 'focusing mirrors'
_diffrn_radiation_monochromator 'multilayer mirror optics'
_diffrn_radiation_probe x-ray
_diffrn_radiation_type MoK\a
_diffrn_radiation_wavelength 0.71073
_diffrn_reflns_av_R_equivalents 0.0421
_diffrn_reflns_av_unetI/netI 0.0225
_diffrn_reflns_Laue_measured_fraction_full 0.999
_diffrn_reflns_Laue_measured_fraction_max 0.996
_diffrn_reflns_limit_h_max 13
_diffrn_reflns_limit_h_min -13
_diffrn_reflns_limit_k_max 14
_diffrn_reflns_limit_k_min -14
_diffrn_reflns_limit_l_max 23
_diffrn_reflns_limit_l_min -23
_diffrn_reflns_number 77282
_diffrn_reflns_point_group_measured_fraction_full 0.999
_diffrn_reflns_point_group_measured_fraction_max 0.996
_diffrn_reflns_theta_full 25
_diffrn_reflns_theta_max 27.559
_diffrn_reflns_theta_min 2.035
_diffrn_source 'microfocus sealed tube'
_diffrn_source_current 1.4
_diffrn_source_type 'INCOATEC I\ms 3.0'
_diffrn_source_voltage 50
_diffrn_standards_number 0
_exptl_absorpt_coefficient_mu 1.151
_exptl_absorpt_correction_T_max 0.746
_exptl_absorpt_correction_T_min 0.702
_exptl_absorpt_correction_type multi-scan
_exptl_absorpt_process_details
;
        SADABS-2016/2 - Bruker AXS area detector scaling and absorption correcti
;
_exptl_crystal_colour black
_exptl_crystal_density_diffrn 1.331
_exptl_crystal_density_method 'not measured'
_exptl_crystal_description prismatic
_exptl_crystal_F_000 800
_exptl_crystal_recrystallization_method 'Re-crystallisation from solvent: benzene-d6'
_exptl_crystal_size_max 0.25
_exptl_crystal_size_mid 0.24
_exptl_crystal_size_min 0.17
_refine_diff_density_max 0.877
_refine_diff_density_min -1.71
_refine_diff_density_rms 0.323
_refine_ls_extinction_method none
_refine_ls_goodness_of_fit_ref 1.29
_refine_ls_hydrogen_treatment mixed
_refine_ls_matrix_type full
_refine_ls_number_constraints 0
_refine_ls_number_parameters 431
_refine_ls_number_reflns 8644
_refine_ls_number_restraints 0
_refine_ls_restrained_S_all 1.29
_refine_ls_R_factor_all 0.0699
_refine_ls_R_factor_gt 0.0585
_refine_ls_shift/su_max 0.017
_refine_ls_shift/su_mean 0
_refine_ls_structure_factor_coef Fsqd
_refine_ls_weighting_details 'w=1/[\s^2^(Fo^2^)+(0.0748P)^2^+5.0234P] where P=(Fo^2^+2Fc^2^)/3'
_refine_ls_weighting_scheme calc
_refine_ls_wR_factor_gt 0.1669
_refine_ls_wR_factor_ref 0.1865
_reflns_Friedel_coverage 0
_reflns_number_gt 7947
_reflns_number_total 8644
_reflns_threshold_expression 'I > 2\s(I)'
_cod_data_source_file d5dt00620a3.cif
_cod_data_source_block 4
_cod_depositor_comments 'Adding full bibliography for 7718451--7718458.cif.'
_cod_database_code 7718456
_shelx_shelxl_version_number 2018/3

loop_
_symmetry_equiv_pos_as_xyz
'x, y, z'
'-x, -y, -z'

loop_
_atom_site_label
_atom_site_type_symbol
_atom_site_fract_x
_atom_site_fract_y
_atom_site_fract_z
_atom_site_U_iso_or_equiv
_atom_site_adp_type
_atom_site_occupancy
_atom_site_site_symmetry_order
_atom_site_calc_flag
_atom_site_refinement_flags_posn
_atom_site_refinement_flags_adp
_atom_site_refinement_flags_occupancy
_atom_site_disorder_assembly
_atom_site_disorder_group
C11 C 0.6803(4) 0.6200(4) 0.7741(2) 0.0250(8) Uani 1 1 d . . . . .
C12 C 0.8247(4) 0.5487(4) 0.7713(3) 0.0258(8) Uani 1 1 d . . . . .
C13 C 0.8715(4) 0.5177(4) 0.6950(3) 0.0296(9) Uani 1 1 d . . . . .
C14 C 0.7601(5) 0.5697(4) 0.6512(2) 0.0300(9) Uani 1 1 d . . . . .
C15 C 0.6419(4) 0.6346(4) 0.6993(3) 0.0278(9) Uani 1 1 d . . . . .
C16 C 0.5920(6) 0.6810(5) 0.8434(3) 0.0439(12) Uani 1 1 d . . . . .
H16A H 0.617544 0.617691 0.887917 0.066 Uiso 1 1 calc R U . . .
H16B H 0.496098 0.701723 0.836273 0.066 Uiso 1 1 calc R U . . .
H16C H 0.604769 0.763299 0.851154 0.066 Uiso 1 1 calc R U . . .
C17 C 0.9142(7) 0.5291(5) 0.8340(4) 0.0492(14) Uani 1 1 d . . . . .
H17A H 0.868782 0.508087 0.882472 0.074 Uiso 1 1 calc R U . . .
H17B H 0.931021 0.611132 0.836892 0.074 Uiso 1 1 calc R U . . .
H17C H 1.001267 0.455229 0.823577 0.074 Uiso 1 1 calc R U . . .
C18 C 1.0195(5) 0.4507(6) 0.6672(4) 0.0556(17) Uani 1 1 d . . . . .
H18A H 1.073389 0.493889 0.686561 0.083 Uiso 1 1 calc R U . . .
H18B H 1.029649 0.458588 0.611484 0.083 Uiso 1 1 calc R U . . .
H18C H 1.051664 0.356047 0.685342 0.083 Uiso 1 1 calc R U . . .
C19 C 0.7608(8) 0.5719(6) 0.5663(3) 0.0561(17) Uani 1 1 d . . . . .
H19A H 0.717161 0.664231 0.545452 0.084 Uiso 1 1 calc R U . . .
H19B H 0.710487 0.518265 0.554694 0.084 Uiso 1 1 calc R U . . .
H19C H 0.855065 0.534667 0.543531 0.084 Uiso 1 1 calc R U . . .
C20 C 0.5052(6) 0.7235(5) 0.6741(4) 0.0529(16) Uani 1 1 d . . . . .
H20A H 0.436903 0.740406 0.718031 0.079 Uiso 1 1 calc R U . . .
H20B H 0.479676 0.679789 0.636628 0.079 Uiso 1 1 calc R U . . .
H20C H 0.509802 0.808458 0.651068 0.079 Uiso 1 1 calc R U . . .
C21 C 0.3336(4) 0.4501(4) 0.7634(2) 0.0246(8) Uani 1 1 d . . . . .
C22 C 0.3455(4) 0.3359(4) 0.8138(2) 0.0267(8) Uani 1 1 d . . . . .
C23 C 0.3787(4) 0.2252(4) 0.7695(3) 0.0289(9) Uani 1 1 d . . . . .
C24 C 0.3867(4) 0.2706(4) 0.6917(3) 0.0267(8) Uani 1 1 d . . . . .
C25 C 0.3598(4) 0.4105(4) 0.6889(2) 0.0243(8) Uani 1 1 d . . . . .
C26 C 0.2816(5) 0.5893(5) 0.7890(3) 0.0354(10) Uani 1 1 d . . . . .
H26A H 0.340075 0.594289 0.825929 0.053 Uiso 1 1 calc R U . . .
H26B H 0.188063 0.611921 0.812776 0.053 Uiso 1 1 calc R U . . .
H26C H 0.282694 0.652496 0.745109 0.053 Uiso 1 1 calc R U . . .
C27 C 0.3064(5) 0.3417(5) 0.8980(3) 0.0374(10) Uani 1 1 d . . . . .
H27A H 0.330084 0.25076 0.921972 0.056 Uiso 1 1 calc R U . . .
H27B H 0.207954 0.390859 0.907275 0.056 Uiso 1 1 calc R U . . .
H27C H 0.355609 0.387408 0.919571 0.056 Uiso 1 1 calc R U . . .
C28 C 0.3961(5) 0.0841(5) 0.7986(3) 0.0381(11) Uani 1 1 d . . . . .
H28A H 0.467731 0.021292 0.76621 0.057 Uiso 1 1 calc R U . . .
H28B H 0.310101 0.071178 0.797704 0.057 Uiso 1 1 calc R U . . .
H28C H 0.421931 0.068049 0.850809 0.057 Uiso 1 1 calc R U . . .
C29 C 0.3933(5) 0.1965(5) 0.6248(3) 0.0371(10) Uani 1 1 d . . . . .
H29A H 0.425558 0.100378 0.639473 0.056 Uiso 1 1 calc R U . . .
H29B H 0.456435 0.214509 0.583886 0.056 Uiso 1 1 calc R U . . .
H29C H 0.302323 0.22582 0.607015 0.056 Uiso 1 1 calc R U . . .
C30 C 0.3481(5) 0.4990(5) 0.6159(3) 0.0347(10) Uani 1 1 d . . . . .
H30A H 0.302699 0.471059 0.58032 0.052 Uiso 1 1 calc R U . . .
H30B H 0.439412 0.491411 0.593242 0.052 Uiso 1 1 calc R U . . .
H30C H 0.294567 0.592074 0.6268 0.052 Uiso 1 1 calc R U . . .
C31 C 0.9221(4) -0.0439(4) 0.6556(2) 0.0268(8) Uani 1 1 d . . . . .
C32 C 0.8058(4) 0.0033(4) 0.6134(2) 0.0241(8) Uani 1 1 d . . . . .
C33 C 0.8105(4) 0.1146(4) 0.5651(2) 0.0253(8) Uani 1 1 d . . . . .
C34 C 0.9296(5) 0.1364(4) 0.5772(2) 0.0282(9) Uani 1 1 d . . . . .
C35 C 0.9982(4) 0.0387(4) 0.6330(3) 0.0299(9) Uani 1 1 d . . . . .
C36 C 0.9634(6) -0.1725(5) 0.7044(3) 0.0439(12) Uani 1 1 d . . . . .
H36A H 0.881715 -0.188953 0.72697 0.066 Uiso 1 1 calc R U . . .
H36B H 1.014773 -0.166594 0.744878 0.066 Uiso 1 1 calc R U . . .
H36C H 1.020659 -0.246065 0.673309 0.066 Uiso 1 1 calc R U . . .
C37 C 0.7091(5) -0.0680(5) 0.6162(3) 0.0387(11) Uani 1 1 d . . . . .
H37A H 0.656079 -0.059915 0.665866 0.058 Uiso 1 1 calc R U . . .
H37B H 0.760799 -0.162603 0.608265 0.058 Uiso 1 1 calc R U . . .
H37C H 0.647187 -0.028044 0.576173 0.058 Uiso 1 1 calc R U . . .
C38 C 0.7173(6) 0.1911(5) 0.5053(3) 0.0418(12) Uani 1 1 d . . . . .
H38A H 0.771646 0.200555 0.457798 0.063 Uiso 1 1 calc R U . . .
H38B H 0.659909 0.279876 0.522001 0.063 Uiso 1 1 calc R U . . .
H38C H 0.65933 0.142969 0.497126 0.063 Uiso 1 1 calc R U . . .
C39 C 0.9857(7) 0.2298(5) 0.5288(3) 0.0467(14) Uani 1 1 d . . . . .
H39A H 0.910902 0.303746 0.506134 0.07 Uiso 1 1 calc R U . . .
H39B H 1.051234 0.181451 0.488328 0.07 Uiso 1 1 calc R U . . .
H39C H 1.031414 0.265335 0.560183 0.07 Uiso 1 1 calc R U . . .
C40 C 1.1340(5) 0.0214(6) 0.6583(4) 0.0494(14) Uani 1 1 d . . . . .
H40A H 1.12356 0.097353 0.686797 0.074 Uiso 1 1 calc R U . . .
H40B H 1.199572 0.017027 0.613717 0.074 Uiso 1 1 calc R U . . .
H40C H 1.167359 -0.061518 0.690936 0.074 Uiso 1 1 calc R U . . .
C41 C 0.9353(5) 0.0340(4) 0.8945(2) 0.0288(9) Uani 1 1 d . . . . .
C42 C 0.8115(5) 0.0158(4) 0.9116(2) 0.0301(9) Uani 1 1 d . . . . .
C43 C 0.7164(5) 0.1302(4) 0.9477(2) 0.0290(9) Uani 1 1 d . . . . .
C44 C 0.7841(5) 0.2194(4) 0.9513(2) 0.0280(9) Uani 1 1 d . . . . .
C45 C 0.9189(4) 0.1603(4) 0.9178(2) 0.0267(8) Uani 1 1 d . . . . .
C46 C 1.0719(6) -0.0664(6) 0.8684(3) 0.0476(13) Uani 1 1 d . . . . .
H46A H 1.107203 -0.031781 0.820514 0.071 Uiso 1 1 calc R U . . .
H46B H 1.062191 -0.150254 0.860784 0.071 Uiso 1 1 calc R U . . .
H46C H 1.135415 -0.082674 0.907051 0.071 Uiso 1 1 calc R U . . .
C47 C 0.7826(7) -0.1061(5) 0.9008(3) 0.0476(14) Uani 1 1 d . . . . .
H47A H 0.69241 -0.078512 0.882269 0.071 Uiso 1 1 calc R U . . .
H47B H 0.784519 -0.159111 0.949449 0.071 Uiso 1 1 calc R U . . .
H47C H 0.852096 -0.159994 0.863714 0.071 Uiso 1 1 calc R U . . .
C48 C 0.5798(6) 0.1407(7) 0.9867(3) 0.0476(13) Uani 1 1 d . . . . .
H48A H 0.535963 0.101246 0.956437 0.071 Uiso 1 1 calc R U . . .
H48B H 0.522593 0.234964 0.992151 0.071 Uiso 1 1 calc R U . . .
H48C H 0.591514 0.092738 1.03706 0.071 Uiso 1 1 calc R U . . .
C49 C 0.7234(6) 0.3475(5) 0.9905(3) 0.0430(12) Uani 1 1 d . . . . .
H49A H 0.628658 0.394588 0.978523 0.065 Uiso 1 1 calc R U . . .
H49B H 0.776082 0.403941 0.972841 0.065 Uiso 1 1 calc R U . . .
H49C H 0.725706 0.327371 1.045511 0.065 Uiso 1 1 calc R U . . .
C50 C 1.0353(6) 0.2068(6) 0.9189(3) 0.0426(12) Uani 1 1 d . . . . .
H50A H 1.076775 0.2142 0.866975 0.064 Uiso 1 1 calc R U . . .
H50B H 1.103847 0.142205 0.950302 0.064 Uiso 1 1 calc R U . . .
H50C H 1.000923 0.294254 0.940169 0.064 Uiso 1 1 calc R U . . .
Cr1 Cr 0.72341(7) 0.41412(6) 0.73913(4) 0.02194(16) Uani 1 1 d . . . . .
Cr2 Cr 0.55125(6) 0.30586(7) 0.74610(4) 0.02364(16) Uani 1 1 d . . . . .
Cr3 Cr 0.79262(7) 0.16466(6) 0.68783(4) 0.02283(16) Uani 1 1 d . . . . .
Cr4 Cr 0.77499(7) 0.19780(7) 0.82789(3) 0.02304(16) Uani 1 1 d . . . . .
H1 H 0.691(4) 0.135(4) 0.772(2) 0.006(9) Uiso 1 1 d . . . . .
H2 H 0.887(5) 0.234(5) 0.745(3) 0.021(11) Uiso 1 1 d . . . . .
H3 H 0.639(6) 0.354(6) 0.814(4) 0.05 Uiso 1 1 d . U . . .
H4 H 0.688(6) 0.331(6) 0.668(4) 0.05 Uiso 1 1 d . U . . .

loop_
_atom_site_aniso_label
_atom_site_aniso_U_11
_atom_site_aniso_U_22
_atom_site_aniso_U_33
_atom_site_aniso_U_23
_atom_site_aniso_U_13
_atom_site_aniso_U_12
C11 0.027(2) 0.0150(16) 0.035(2) -0.0080(15) 0.0021(16) -0.0100(15)
C12 0.028(2) 0.0169(17) 0.038(2) -0.0002(15) -0.0108(17) -0.0125(15)
C13 0.028(2) 0.0219(19) 0.045(3) -0.0089(17) 0.0039(18) -0.0164(17)
C14 0.048(3) 0.0212(19) 0.027(2) 0.0003(15) -0.0025(18) -0.0213(19)
C15 0.029(2) 0.0180(17) 0.043(2) 0.0019(16) -0.0106(18) -0.0141(16)
C16 0.052(3) 0.033(2) 0.048(3) -0.016(2) 0.015(2) -0.020(2)
C17 0.065(4) 0.035(3) 0.059(3) 0.013(2) -0.038(3) -0.027(3)
C18 0.029(3) 0.040(3) 0.102(5) -0.027(3) 0.018(3) -0.018(2)
C19 0.115(6) 0.044(3) 0.027(2) -0.001(2) -0.007(3) -0.050(4)
C20 0.039(3) 0.030(2) 0.097(5) 0.017(3) -0.032(3) -0.019(2)
C21 0.0172(18) 0.0255(19) 0.032(2) -0.0001(16) -0.0054(15) -0.0088(15)
C22 0.0205(19) 0.030(2) 0.030(2) 0.0043(16) -0.0057(16) -0.0101(16)
C23 0.0203(19) 0.027(2) 0.041(2) 0.0033(17) -0.0065(17) -0.0114(16)
C24 0.0175(18) 0.029(2) 0.036(2) -0.0046(17) -0.0031(16) -0.0100(15)
C25 0.0155(17) 0.0284(19) 0.030(2) 0.0033(16) -0.0097(15) -0.0081(15)
C26 0.029(2) 0.029(2) 0.049(3) -0.0083(19) -0.002(2) -0.0098(18)
C27 0.032(2) 0.048(3) 0.031(2) -0.001(2) 0.0000(18) -0.015(2)
C28 0.035(2) 0.028(2) 0.052(3) 0.007(2) -0.005(2) -0.0157(19)
C29 0.029(2) 0.044(3) 0.042(3) -0.014(2) -0.0032(19) -0.015(2)
C30 0.032(2) 0.040(2) 0.036(2) 0.0104(19) -0.0112(19) -0.019(2)
C31 0.030(2) 0.0217(18) 0.0242(19) -0.0081(15) 0.0007(16) -0.0039(16)
C32 0.026(2) 0.0206(18) 0.0250(19) -0.0073(15) 0.0019(15) -0.0083(15)
C33 0.034(2) 0.0237(18) 0.0166(17) -0.0061(14) 0.0009(15) -0.0089(16)
C34 0.035(2) 0.0217(18) 0.028(2) -0.0117(15) 0.0113(17) -0.0122(17)
C35 0.023(2) 0.030(2) 0.035(2) -0.0163(17) 0.0016(17) -0.0058(17)
C36 0.058(3) 0.027(2) 0.037(3) -0.0018(19) -0.010(2) -0.003(2)
C37 0.036(3) 0.032(2) 0.053(3) -0.014(2) 0.007(2) -0.019(2)
C38 0.051(3) 0.039(3) 0.026(2) -0.0002(19) -0.008(2) -0.004(2)
C39 0.068(4) 0.037(3) 0.041(3) -0.015(2) 0.027(3) -0.033(3)
C40 0.029(3) 0.064(4) 0.057(3) -0.028(3) -0.001(2) -0.014(2)
C41 0.036(2) 0.0236(19) 0.0209(18) 0.0032(15) -0.0093(17) -0.0041(17)
C42 0.048(3) 0.0242(19) 0.0195(18) 0.0060(15) -0.0113(18) -0.0150(19)
C43 0.034(2) 0.033(2) 0.0185(18) 0.0043(16) -0.0044(16) -0.0117(18)
C44 0.038(2) 0.027(2) 0.0161(17) -0.0011(15) -0.0052(16) -0.0079(17)
C45 0.031(2) 0.030(2) 0.0196(18) 0.0042(15) -0.0117(16) -0.0107(17)
C46 0.044(3) 0.042(3) 0.038(3) 0.000(2) -0.010(2) 0.006(2)
C47 0.079(4) 0.038(3) 0.038(3) 0.006(2) -0.018(3) -0.034(3)
C48 0.037(3) 0.067(4) 0.035(3) 0.011(2) -0.003(2) -0.019(3)
C49 0.065(3) 0.031(2) 0.028(2) -0.0075(18) -0.002(2) -0.012(2)
C50 0.043(3) 0.047(3) 0.045(3) 0.014(2) -0.023(2) -0.024(2)
Cr1 0.0256(3) 0.0144(3) 0.0288(3) -0.0020(2) -0.0019(2) -0.0109(2)
Cr2 0.0146(3) 0.0266(3) 0.0306(3) 0.0001(3) -0.0056(2) -0.0081(2)
Cr3 0.0299(3) 0.0175(3) 0.0195(3) -0.0064(2) 0.0052(2) -0.0080(2)
Cr4 0.0237(3) 0.0270(3) 0.0151(3) 0.0036(2) -0.0059(2) -0.0058(3)

loop_
_atom_type_symbol
_atom_type_description
_atom_type_scat_dispersion_real
_atom_type_scat_dispersion_imag
_atom_type_scat_source
C C 0.0033 0.0016 'International Tables Vol C Tables 4.2.6.8 and 6.1.1.4'
H H 0 0 'International Tables Vol C Tables 4.2.6.8 and 6.1.1.4'
Cr Cr 0.3209 0.6236 'International Tables Vol C Tables 4.2.6.8 and 6.1.1.4'

loop_
_geom_angle_atom_site_label_1
_geom_angle_atom_site_label_2
_geom_angle_atom_site_label_3
_geom_angle
_geom_angle_site_symmetry_1
_geom_angle_site_symmetry_3
_geom_angle_publ_flag
C15 C11 C12 107.6(4) . . ?
C15 C11 C16 127.5(4) . . ?
C12 C11 C16 124.5(4) . . ?
C15 C11 Cr1 72.7(2) . . ?
C12 C11 Cr1 72.5(2) . . ?
C16 C11 Cr1 125.9(3) . . ?
C13 C12 C11 107.3(4) . . ?
C13 C12 C17 125.4(5) . . ?
C11 C12 C17 126.6(5) . . ?
C13 C12 Cr1 72.0(2) . . ?
C11 C12 Cr1 70.6(2) . . ?
C17 C12 Cr1 129.9(3) . . ?
C14 C13 C12 108.6(4) . . ?
C14 C13 C18 127.3(5) . . ?
C12 C13 C18 123.9(5) . . ?
C14 C13 Cr1 72.0(2) . . ?
C12 C13 Cr1 71.7(2) . . ?
C18 C13 Cr1 126.4(3) . . ?
C13 C14 C15 108.4(4) . . ?
C13 C14 C19 128.1(5) . . ?
C15 C14 C19 123.3(5) . . ?
C13 C14 Cr1 72.2(2) . . ?
C15 C14 Cr1 71.7(2) . . ?
C19 C14 Cr1 126.4(3) . . ?
C14 C15 C11 108.0(4) . . ?
C14 C15 C20 126.0(5) . . ?
C11 C15 C20 125.1(5) . . ?
C14 C15 Cr1 72.0(2) . . ?
C11 C15 Cr1 70.8(2) . . ?
C20 C15 Cr1 130.8(3) . . ?
C11 C16 H16A 109.5 . . ?
C11 C16 H16B 109.5 . . ?
H16A C16 H16B 109.5 . . ?
C11 C16 H16C 109.5 . . ?
H16A C16 H16C 109.5 . . ?
H16B C16 H16C 109.5 . . ?
C12 C17 H17A 109.5 . . ?
C12 C17 H17B 109.5 . . ?
H17A C17 H17B 109.5 . . ?
C12 C17 H17C 109.5 . . ?
H17A C17 H17C 109.5 . . ?
H17B C17 H17C 109.5 . . ?
C13 C18 H18A 109.5 . . ?
C13 C18 H18B 109.5 . . ?
H18A C18 H18B 109.5 . . ?
C13 C18 H18C 109.5 . . ?
H18A C18 H18C 109.5 . . ?
H18B C18 H18C 109.5 . . ?
C14 C19 H19A 109.5 . . ?
C14 C19 H19B 109.5 . . ?
H19A C19 H19B 109.5 . . ?
C14 C19 H19C 109.5 . . ?
H19A C19 H19C 109.5 . . ?
H19B C19 H19C 109.5 . . ?
C15 C20 H20A 109.5 . . ?
C15 C20 H20B 109.5 . . ?
H20A C20 H20B 109.5 . . ?
C15 C20 H20C 109.5 . . ?
H20A C20 H20C 109.5 . . ?
H20B C20 H20C 109.5 . . ?
C25 C21 C22 108.1(4) . . ?
C25 C21 C26 128.2(4) . . ?
C22 C21 C26 123.1(4) . . ?
C25 C21 Cr2 70.9(2) . . ?
C22 C21 Cr2 73.0(2) . . ?
C26 C21 Cr2 128.5(3) . . ?
C21 C22 C23 107.9(4) . . ?
C21 C22 C27 123.6(4) . . ?
C23 C22 C27 127.8(4) . . ?
C21 C22 Cr2 70.6(2) . . ?
C23 C22 Cr2 72.2(2) . . ?
C27 C22 Cr2 130.0(3) . . ?
C24 C23 C22 108.3(4) . . ?
C24 C23 C28 125.0(4) . . ?
C22 C23 C28 126.7(4) . . ?
C24 C23 Cr2 71.3(2) . . ?
C22 C23 Cr2 71.7(2) . . ?
C28 C23 Cr2 125.0(3) . . ?
C23 C24 C25 107.1(4) . . ?
C23 C24 C29 127.2(4) . . ?
C25 C24 C29 124.7(4) . . ?
C23 C24 Cr2 72.6(2) . . ?
C25 C24 Cr2 69.9(2) . . ?
C29 C24 Cr2 131.8(3) . . ?
C21 C25 C24 108.7(4) . . ?
C21 C25 C30 127.4(4) . . ?
C24 C25 C30 123.7(4) . . ?
C21 C25 Cr2 72.6(2) . . ?
C24 C25 Cr2 73.1(2) . . ?
C30 C25 Cr2 125.1(3) . . ?
C21 C26 H26A 109.5 . . ?
C21 C26 H26B 109.5 . . ?
H26A C26 H26B 109.5 . . ?
C21 C26 H26C 109.5 . . ?
H26A C26 H26C 109.5 . . ?
H26B C26 H26C 109.5 . . ?
C22 C27 H27A 109.5 . . ?
C22 C27 H27B 109.5 . . ?
H27A C27 H27B 109.5 . . ?
C22 C27 H27C 109.5 . . ?
H27A C27 H27C 109.5 . . ?
H27B C27 H27C 109.5 . . ?
C23 C28 H28A 109.5 . . ?
C23 C28 H28B 109.5 . . ?
H28A C28 H28B 109.5 . . ?
C23 C28 H28C 109.5 . . ?
H28A C28 H28C 109.5 . . ?
H28B C28 H28C 109.5 . . ?
C24 C29 H29A 109.5 . . ?
C24 C29 H29B 109.5 . . ?
H29A C29 H29B 109.5 . . ?
C24 C29 H29C 109.5 . . ?
H29A C29 H29C 109.5 . . ?
H29B C29 H29C 109.5 . . ?
C25 C30 H30A 109.5 . . ?
C25 C30 H30B 109.5 . . ?
H30A C30 H30B 109.5 . . ?
C25 C30 H30C 109.5 . . ?
H30A C30 H30C 109.5 . . ?
H30B C30 H30C 109.5 . . ?
C35 C31 C32 108.0(4) . . ?
C35 C31 C36 127.8(4) . . ?
C32 C31 C36 123.5(4) . . ?
C35 C31 Cr3 71.9(2) . . ?
C32 C31 Cr3 72.2(2) . . ?
C36 C31 Cr3 129.3(3) . . ?
C33 C32 C31 107.9(4) . . ?
C33 C32 C37 128.5(4) . . ?
C31 C32 C37 123.2(4) . . ?
C33 C32 Cr3 72.3(2) . . ?
C31 C32 Cr3 71.1(2) . . ?
C37 C32 Cr3 127.6(3) . . ?
C32 C33 C34 108.0(4) . . ?
C32 C33 C38 127.9(4) . . ?
C34 C33 C38 123.9(4) . . ?
C32 C33 Cr3 71.5(2) . . ?
C34 C33 Cr3 71.6(2) . . ?
C38 C33 Cr3 127.1(3) . . ?
C35 C34 C33 108.1(4) . . ?
C35 C34 C39 125.7(5) . . ?
C33 C34 C39 125.3(5) . . ?
C35 C34 Cr3 71.3(2) . . ?
C33 C34 Cr3 72.0(2) . . ?
C39 C34 Cr3 131.0(3) . . ?
C34 C35 C31 108.0(4) . . ?
C34 C35 C40 124.8(5) . . ?
C31 C35 C40 127.0(5) . . ?
C34 C35 Cr3 72.4(2) . . ?
C31 C35 Cr3 71.5(2) . . ?
C40 C35 Cr3 125.4(3) . . ?
C31 C36 H36A 109.5 . . ?
C31 C36 H36B 109.5 . . ?
H36A C36 H36B 109.5 . . ?
C31 C36 H36C 109.5 . . ?
H36A C36 H36C 109.5 . . ?
H36B C36 H36C 109.5 . . ?
C32 C37 H37A 109.5 . . ?
C32 C37 H37B 109.5 . . ?
H37A C37 H37B 109.5 . . ?
C32 C37 H37C 109.5 . . ?
H37A C37 H37C 109.5 . . ?
H37B C37 H37C 109.5 . . ?
C33 C38 H38A 109.5 . . ?
C33 C38 H38B 109.5 . . ?
H38A C38 H38B 109.5 . . ?
C33 C38 H38C 109.5 . . ?
H38A C38 H38C 109.5 . . ?
H38B C38 H38C 109.5 . . ?
C34 C39 H39A 109.5 . . ?
C34 C39 H39B 109.5 . . ?
H39A C39 H39B 109.5 . . ?
C34 C39 H39C 109.5 . . ?
H39A C39 H39C 109.5 . . ?
H39B C39 H39C 109.5 . . ?
C35 C40 H40A 109.5 . . ?
C35 C40 H40B 109.5 . . ?
H40A C40 H40B 109.5 . . ?
C35 C40 H40C 109.5 . . ?
H40A C40 H40C 109.5 . . ?
H40B C40 H40C 109.5 . . ?
C42 C41 C45 108.4(4) . . ?
C42 C41 C46 128.3(5) . . ?
C45 C41 C46 122.6(5) . . ?
C42 C41 Cr4 71.7(2) . . ?
C45 C41 Cr4 70.7(2) . . ?
C46 C41 Cr4 131.0(3) . . ?
C41 C42 C43 108.1(4) . . ?
C41 C42 C47 127.2(5) . . ?
C43 C42 C47 124.4(5) . . ?
C41 C42 Cr4 72.5(2) . . ?
C43 C42 Cr4 71.3(2) . . ?
C47 C42 Cr4 125.6(3) . . ?
C44 C43 C42 107.6(4) . . ?
C44 C43 C48 126.5(4) . . ?
C42 C43 C48 125.1(5) . . ?
C44 C43 Cr4 71.4(2) . . ?
C42 C43 Cr4 71.9(2) . . ?
C48 C43 Cr4 130.5(3) . . ?
C45 C44 C43 107.8(4) . . ?
C45 C44 C49 127.4(5) . . ?
C43 C44 C49 124.7(4) . . ?
C45 C44 Cr4 71.7(2) . . ?
C43 C44 Cr4 72.0(2) . . ?
C49 C44 Cr4 125.9(3) . . ?
C44 C45 C41 108.1(4) . . ?
C44 C45 C50 127.2(4) . . ?
C41 C45 C50 123.7(4) . . ?
C44 C45 Cr4 71.7(2) . . ?
C41 C45 Cr4 72.8(2) . . ?
C50 C45 Cr4 129.8(3) . . ?
C41 C46 H46A 109.5 . . ?
C41 C46 H46B 109.5 . . ?
H46A C46 H46B 109.5 . . ?
C41 C46 H46C 109.5 . . ?
H46A C46 H46C 109.5 . . ?
H46B C46 H46C 109.5 . . ?
C42 C47 H47A 109.5 . . ?
C42 C47 H47B 109.5 . . ?
H47A C47 H47B 109.5 . . ?
C42 C47 H47C 109.5 . . ?
H47A C47 H47C 109.5 . . ?
H47B C47 H47C 109.5 . . ?
C43 C48 H48A 109.5 . . ?
C43 C48 H48B 109.5 . . ?
H48A C48 H48B 109.5 . . ?
C43 C48 H48C 109.5 . . ?
H48A C48 H48C 109.5 . . ?
H48B C48 H48C 109.5 . . ?
C44 C49 H49A 109.5 . . ?
C44 C49 H49B 109.5 . . ?
H49A C49 H49B 109.5 . . ?
C44 C49 H49C 109.5 . . ?
H49A C49 H49C 109.5 . . ?
H49B C49 H49C 109.5 . . ?
C45 C50 H50A 109.5 . . ?
C45 C50 H50B 109.5 . . ?
H50A C50 H50B 109.5 . . ?
C45 C50 H50C 109.5 . . ?
H50A C50 H50C 109.5 . . ?
H50B C50 H50C 109.5 . . ?
C11 Cr1 C15 36.49(16) . . ?
C11 Cr1 C12 36.91(15) . . ?
C15 Cr1 C12 60.73(15) . . ?
C11 Cr1 C14 60.81(15) . . ?
C15 Cr1 C14 36.23(17) . . ?
C12 Cr1 C14 60.37(16) . . ?
C11 Cr1 C13 60.90(15) . . ?
C15 Cr1 C13 60.19(16) . . ?
C12 Cr1 C13 36.27(16) . . ?
C14 Cr1 C13 35.79(17) . . ?
C11 Cr1 Cr2 125.31(11) . . ?
C15 Cr1 Cr2 113.80(11) . . ?
C12 Cr1 Cr2 158.05(12) . . ?
C14 Cr1 Cr2 129.47(13) . . ?
C13 Cr1 Cr2 162.78(13) . . ?
C11 Cr1 Cr4 126.35(12) . . ?
C15 Cr1 Cr4 160.27(13) . . ?
C12 Cr1 Cr4 112.16(11) . . ?
C14 Cr1 Cr4 159.42(13) . . ?
C13 Cr1 Cr4 126.46(12) . . ?
Cr2 Cr1 Cr4 65.18(3) . . ?
C11 Cr1 Cr3 175.33(11) . . ?
C15 Cr1 Cr3 141.52(12) . . ?
C12 Cr1 Cr3 139.83(11) . . ?
C14 Cr1 Cr3 115.14(11) . . ?
C13 Cr1 Cr3 114.51(11) . . ?
Cr2 Cr1 Cr3 58.78(2) . . ?
Cr4 Cr1 Cr3 56.51(2) . . ?
C11 Cr1 H2 134.4(13) . . ?
C15 Cr1 H2 148.5(13) . . ?
C12 Cr1 H2 98.6(13) . . ?
C14 Cr1 H2 114.1(13) . . ?
C13 Cr1 H2 88.9(13) . . ?
Cr2 Cr1 H2 93.9(13) . . ?
Cr4 Cr1 H2 46.0(13) . . ?
Cr3 Cr1 H2 43.9(13) . . ?
C11 Cr1 H3 100(2) . . ?
C15 Cr1 H3 120(2) . . ?
C12 Cr1 H3 114(2) . . ?
C14 Cr1 H3 156(2) . . ?
C13 Cr1 H3 150(2) . . ?
Cr2 Cr1 H3 48(2) . . ?
Cr4 Cr1 H3 43(2) . . ?
Cr3 Cr1 H3 84(2) . . ?
H2 Cr1 H3 89(2) . . ?
C11 Cr1 H4 141(2) . . ?
C15 Cr1 H4 106(2) . . ?
C12 Cr1 H4 150(2) . . ?
C14 Cr1 H4 92(2) . . ?
C13 Cr1 H4 113(2) . . ?
Cr2 Cr1 H4 51(2) . . ?
Cr4 Cr1 H4 89(2) . . ?
Cr3 Cr1 H4 38(2) . . ?
H2 Cr1 H4 80(2) . . ?
H3 Cr1 H4 96(3) . . ?
C25 Cr2 C21 36.40(15) . . ?
C25 Cr2 C24 36.94(15) . . ?
C21 Cr2 C24 61.01(15) . . ?
C25 Cr2 C22 60.65(15) . . ?
C21 Cr2 C22 36.36(14) . . ?
C24 Cr2 C22 60.54(15) . . ?
C25 Cr2 C23 60.73(15) . . ?
C21 Cr2 C23 60.56(15) . . ?
C24 Cr2 C23 36.14(16) . . ?
C22 Cr2 C23 36.12(16) . . ?
C25 Cr2 Cr1 119.48(11) . . ?
C21 Cr2 Cr1 113.57(11) . . ?
C24 Cr2 Cr1 149.33(12) . . ?
C22 Cr2 Cr1 134.98(12) . . ?
C23 Cr2 Cr1 170.86(13) . . ?
C25 Cr2 Cr3 129.05(12) . . ?
C21 Cr2 Cr3 164.28(11) . . ?
C24 Cr2 Cr3 111.21(11) . . ?
C22 Cr2 Cr3 154.50(11) . . ?
C23 Cr2 Cr3 122.39(12) . . ?
Cr1 Cr2 Cr3 65.32(3) . . ?
C25 Cr2 Cr4 173.75(12) . . ?
C21 Cr2 Cr4 137.63(11) . . ?
C24 Cr2 Cr4 147.22(11) . . ?
C22 Cr2 Cr4 115.73(11) . . ?
C23 Cr2 Cr4 119.91(11) . . ?
Cr1 Cr2 Cr4 58.75(2) . . ?
Cr3 Cr2 Cr4 56.56(2) . . ?
C25 Cr2 H1 145.5(12) . . ?
C21 Cr2 H1 149.3(12) . . ?
C24 Cr2 H1 108.8(12) . . ?
C22 Cr2 H1 112.9(12) . . ?
C23 Cr2 H1 93.7(12) . . ?
Cr1 Cr2 H1 89.6(12) . . ?
Cr3 Cr2 H1 44.0(11) . . ?
Cr4 Cr2 H1 39.7(12) . . ?
C25 Cr2 H3 134.2(19) . . ?
C21 Cr2 H3 103.2(19) . . ?
C24 Cr2 H3 161(2) . . ?
C22 Cr2 H3 100.9(19) . . ?
C23 Cr2 H3 129(2) . . ?
Cr1 Cr2 H3 43.3(19) . . ?
Cr3 Cr2 H3 86.5(19) . . ?
Cr4 Cr2 H3 39.9(19) . . ?
H1 Cr2 H3 79(2) . . ?
C25 Cr2 H4 101.6(18) . . ?
C21 Cr2 H4 125.0(18) . . ?
C24 Cr2 H4 110.3(18) . . ?
C22 Cr2 H4 160.9(18) . . ?
C23 Cr2 H4 143.6(18) . . ?
Cr1 Cr2 H4 45.1(18) . . ?
Cr3 Cr2 H4 42.2(18) . . ?
Cr4 Cr2 H4 81.3(18) . . ?
H1 Cr2 H4 86(2) . . ?
H3 Cr2 H4 87(3) . . ?
C31 Cr3 C35 36.61(16) . . ?
C31 Cr3 C32 36.68(15) . . ?
C35 Cr3 C32 61.02(15) . . ?
C31 Cr3 C34 60.76(15) . . ?
C35 Cr3 C34 36.35(17) . . ?
C32 Cr3 C34 60.67(15) . . ?
C31 Cr3 C33 60.78(15) . . ?
C35 Cr3 C33 60.80(16) . . ?
C32 Cr3 C33 36.21(14) . . ?
C34 Cr3 C33 36.42(16) . . ?
C31 Cr3 Cr4 114.62(11) . . ?
C35 Cr3 Cr4 117.61(12) . . ?
C32 Cr3 Cr4 138.43(11) . . ?
C34 Cr3 Cr4 145.24(13) . . ?
C33 Cr3 Cr4 174.61(11) . . ?
C31 Cr3 Cr2 141.84(12) . . ?
C35 Cr3 Cr2 177.28(12) . . ?
C32 Cr3 Cr2 116.40(11) . . ?
C34 Cr3 Cr2 142.23(12) . . ?
C33 Cr3 Cr2 116.68(11) . . ?
Cr4 Cr3 Cr2 64.78(3) . . ?
C31 Cr3 Cr1 159.60(12) . . ?
C35 Cr3 Cr1 126.17(12) . . ?
C32 Cr3 Cr1 160.18(11) . . ?
C34 Cr3 Cr1 112.63(11) . . ?
C33 Cr3 Cr1 126.92(11) . . ?
Cr4 Cr3 Cr1 58.40(2) . . ?
Cr2 Cr3 Cr1 55.90(2) . . ?
C31 Cr3 H1 102.6(12) . . ?
C35 Cr3 H1 132.4(12) . . ?
C32 Cr3 H1 102.8(12) . . ?
C34 Cr3 H1 162.4(12) . . ?
C33 Cr3 H1 132.4(13) . . ?
Cr4 Cr3 H1 44.2(12) . . ?
Cr2 Cr3 H1 48.2(12) . . ?
Cr1 Cr3 H1 85.0(12) . . ?
C31 Cr3 H2 111.7(14) . . ?
C35 Cr3 H2 87.4(14) . . ?
C32 Cr3 H2 147.2(14) . . ?
C34 Cr3 H2 99.8(14) . . ?
C33 Cr3 H2 135.6(14) . . ?
Cr4 Cr3 H2 47.5(14) . . ?
Cr2 Cr3 H2 95.3(14) . . ?
Cr1 Cr3 H2 48.5(14) . . ?
H1 Cr3 H2 91.7(19) . . ?
C31 Cr3 H4 154(2) . . ?
C35 Cr3 H4 131(2) . . ?
C32 Cr3 H4 121(2) . . ?
C34 Cr3 H4 98(2) . . ?
C33 Cr3 H4 93(2) . . ?
Cr4 Cr3 H4 92(2) . . ?
Cr2 Cr3 H4 49(2) . . ?
Cr1 Cr3 H4 39(2) . . ?
H1 Cr3 H4 96(2) . . ?
H2 Cr3 H4 86(2) . . ?
C45 Cr4 C44 36.53(16) . . ?
C45 Cr4 C43 60.92(16) . . ?
C44 Cr4 C43 36.67(17) . . ?
C45 Cr4 C42 60.61(16) . . ?
C44 Cr4 C42 61.06(15) . . ?
C43 Cr4 C42 36.74(16) . . ?
C45 Cr4 C41 36.44(16) . . ?
C44 Cr4 C41 60.72(15) . . ?
C43 Cr4 C41 60.48(16) . . ?
C42 Cr4 C41 35.75(17) . . ?
C45 Cr4 Cr3 137.30(12) . . ?
C44 Cr4 Cr3 173.81(12) . . ?
C43 Cr4 Cr3 146.19(12) . . ?
C42 Cr4 Cr3 118.06(11) . . ?
C41 Cr4 Cr3 114.63(11) . . ?
C45 Cr4 Cr1 118.57(11) . . ?
C44 Cr4 Cr1 116.01(11) . . ?
C43 Cr4 Cr1 139.67(12) . . ?
C42 Cr4 Cr1 176.41(12) . . ?
C41 Cr4 Cr1 145.62(13) . . ?
Cr3 Cr4 Cr1 65.09(2) . . ?
C45 Cr4 Cr2 162.29(12) . . ?
C44 Cr4 Cr2 127.33(12) . . ?
C43 Cr4 Cr2 110.85(12) . . ?
C42 Cr4 Cr2 123.50(13) . . ?
C41 Cr4 Cr2 156.10(12) . . ?
Cr3 Cr4 Cr2 58.66(2) . . ?
Cr1 Cr4 Cr2 56.07(2) . . ?
C45 Cr4 H1 149.1(12) . . ?
C44 Cr4 H1 139.2(13) . . ?
C43 Cr4 H1 103.1(13) . . ?
C42 Cr4 H1 90.4(13) . . ?
C41 Cr4 H1 113.2(13) . . ?
Cr3 Cr4 H1 45.4(12) . . ?
Cr1 Cr4 H1 91.0(12) . . ?
Cr2 Cr4 H1 44.4(12) . . ?
C45 Cr4 H2 97.4(15) . . ?
C44 Cr4 H2 126.6(15) . . ?
C43 Cr4 H2 157.9(14) . . ?
C42 Cr4 H2 130.9(14) . . ?
C41 Cr4 H2 100.0(14) . . ?
Cr3 Cr4 H2 48.6(14) . . ?
Cr1 Cr4 H2 52.2(14) . . ?
Cr2 Cr4 H2 91.1(14) . . ?
H1 Cr4 H2 93.9(19) . . ?
C45 Cr4 H3 122(2) . . ?
C44 Cr4 H3 95(2) . . ?
C43 Cr4 H3 101(2) . . ?
C42 Cr4 H3 135(2) . . ?
C41 Cr4 H3 155(2) . . ?
Cr3 Cr4 H3 90(2) . . ?
Cr1 Cr4 H3 42(2) . . ?
Cr2 Cr4 H3 42(2) . . ?
H1 Cr4 H3 86(2) . . ?
H2 Cr4 H3 94(2) . . ?

loop_
_geom_bond_atom_site_label_1
_geom_bond_atom_site_label_2
_geom_bond_distance
_geom_bond_site_symmetry_2
_geom_bond_publ_flag
C11 C15 1.416(6) . ?
C11 C12 1.432(6) . ?
C11 C16 1.504(6) . ?
C11 Cr1 2.248(4) . ?
C12 C13 1.417(6) . ?
C12 C17 1.505(6) . ?
C12 Cr1 2.273(4) . ?
C13 C14 1.399(7) . ?
C13 C18 1.506(6) . ?
C13 Cr1 2.278(4) . ?
C14 C15 1.414(7) . ?
C14 C19 1.507(7) . ?
C14 Cr1 2.276(4) . ?
C15 C20 1.499(6) . ?
C15 Cr1 2.272(4) . ?
C16 H16A 0.98 . ?
C16 H16B 0.98 . ?
C16 H16C 0.98 . ?
C17 H17A 0.98 . ?
C17 H17B 0.98 . ?
C17 H17C 0.98 . ?
C18 H18A 0.98 . ?
C18 H18B 0.98 . ?
C18 H18C 0.98 . ?
C19 H19A 0.98 . ?
C19 H19B 0.98 . ?
C19 H19C 0.98 . ?
C20 H20A 0.98 . ?
C20 H20B 0.98 . ?
C20 H20C 0.98 . ?
C21 C25 1.402(6) . ?
C21 C22 1.417(6) . ?
C21 C26 1.501(6) . ?
C21 Cr2 2.255(4) . ?
C22 C23 1.419(6) . ?
C22 C27 1.504(6) . ?
C22 Cr2 2.286(4) . ?
C23 C24 1.417(6) . ?
C23 C28 1.507(6) . ?
C23 Cr2 2.292(4) . ?
C24 C25 1.429(6) . ?
C24 C29 1.493(6) . ?
C24 Cr2 2.275(4) . ?
C25 C30 1.512(6) . ?
C25 Cr2 2.233(4) . ?
C26 H26A 0.98 . ?
C26 H26B 0.98 . ?
C26 H26C 0.98 . ?
C27 H27A 0.98 . ?
C27 H27B 0.98 . ?
C27 H27C 0.98 . ?
C28 H28A 0.98 . ?
C28 H28B 0.98 . ?
C28 H28C 0.98 . ?
C29 H29A 0.98 . ?
C29 H29B 0.98 . ?
C29 H29C 0.98 . ?
C30 H30A 0.98 . ?
C30 H30B 0.98 . ?
C30 H30C 0.98 . ?
C31 C35 1.416(6) . ?
C31 C32 1.422(6) . ?
C31 C36 1.498(6) . ?
C31 Cr3 2.253(4) . ?
C32 C33 1.412(6) . ?
C32 C37 1.497(6) . ?
C32 Cr3 2.267(4) . ?
C33 C34 1.421(6) . ?
C33 C38 1.498(6) . ?
C33 Cr3 2.277(4) . ?
C34 C35 1.413(7) . ?
C34 C39 1.500(6) . ?
C34 Cr3 2.272(4) . ?
C35 C40 1.507(7) . ?
C35 Cr3 2.257(4) . ?
C36 H36A 0.98 . ?
C36 H36B 0.98 . ?
C36 H36C 0.98 . ?
C37 H37A 0.98 . ?
C37 H37B 0.98 . ?
C37 H37C 0.98 . ?
C38 H38A 0.98 . ?
C38 H38B 0.98 . ?
C38 H38C 0.98 . ?
C39 H39A 0.98 . ?
C39 H39B 0.98 . ?
C39 H39C 0.98 . ?
C40 H40A 0.98 . ?
C40 H40B 0.98 . ?
C40 H40C 0.98 . ?
C41 C42 1.397(7) . ?
C41 C45 1.418(6) . ?
C41 C46 1.501(7) . ?
C41 Cr4 2.280(4) . ?
C42 C43 1.428(6) . ?
C42 C47 1.504(6) . ?
C42 Cr4 2.269(4) . ?
C43 C44 1.420(7) . ?
C43 C48 1.497(7) . ?
C43 Cr4 2.261(4) . ?
C44 C45 1.412(6) . ?
C44 C49 1.503(6) . ?
C44 Cr4 2.253(4) . ?
C45 C50 1.508(7) . ?
C45 Cr4 2.253(4) . ?
C46 H46A 0.98 . ?
C46 H46B 0.98 . ?
C46 H46C 0.98 . ?
C47 H47A 0.98 . ?
C47 H47B 0.98 . ?
C47 H47C 0.98 . ?
C48 H48A 0.98 . ?
C48 H48B 0.98 . ?
C48 H48C 0.98 . ?
C49 H49A 0.98 . ?
C49 H49B 0.98 . ?
C49 H49C 0.98 . ?
C50 H50A 0.98 . ?
C50 H50B 0.98 . ?
C50 H50C 0.98 . ?
Cr1 Cr2 2.5092(9) . ?
Cr1 Cr4 2.5856(9) . ?
Cr1 Cr3 2.7534(9) . ?
Cr1 H2 2.07(5) . ?
Cr1 H3 1.72(6) . ?
Cr1 H4 1.79(6) . ?
Cr2 Cr3 2.5913(9) . ?
Cr2 Cr4 2.7449(9) . ?
Cr2 H1 1.93(4) . ?
Cr2 H3 1.85(6) . ?
Cr2 H4 1.95(6) . ?
Cr3 Cr4 2.5318(9) . ?
Cr3 H1 1.80(4) . ?
Cr3 H2 1.91(5) . ?
Cr3 H4 1.74(6) . ?
Cr4 H1 1.76(4) . ?
Cr4 H2 1.88(5) . ?
Cr4 H3 1.78(6) . ?
